data_4332139
loop_
_publ_author_name
'Yoon, Il'
'Seo, Joobeom'
'Lee, Ji-Eun'
'Park, Ki-Min'
'Kim, Jae Sang'
'Lah, Myoung Soo'
'Lee, Shim Sung'

_publ_section_title
;
 Assembly of a Heterobinuclear 2-D Network:&#x00A0; A Rare Example of
 Endo- and Exocyclic Coordination of PdII/AgIin a Single Macrocycle
;
_journal_issue 9
_journal_name_full 'Inorganic Chemistry'
_journal_page_first 3487
_journal_page_last 3489
_journal_paper_doi 10.1021/ic060005i
_journal_volume 45
_journal_year 2006
_chemical_formula_sum 'C19 H22 Cl2 O2 Pd S3'
_chemical_formula_weight 555.85
_chemical_name_systematic
; 
 ? 
;
_space_group_IT_number 2
_symmetry_cell_setting triclinic
_symmetry_space_group_name_Hall '-P 1'
_symmetry_space_group_name_H-M 'P -1'
_atom_sites_solution_hydrogens geom
_atom_sites_solution_primary direct
_atom_sites_solution_secondary difmap
_audit_creation_method SHELXTL
_cell_angle_alpha 83.109(2)
_cell_angle_beta 69.472(2)
_cell_angle_gamma 67.026(2)
_cell_formula_units_Z 2
_cell_length_a 10.6041(12)
_cell_length_b 10.6566(12)
_cell_length_c 10.9529(12)
_cell_measurement_reflns_used 3304
_cell_measurement_temperature 298(2)
_cell_measurement_theta_max 28.32
_cell_measurement_theta_min 1.99
_cell_volume 1067.0(2)
_computing_cell_refinement 'Bruker SMART'
_computing_data_collection 'Bruker SMART'
_computing_data_reduction 'Bruker SHELXTL'
_computing_molecular_graphics 'Bruker SHELXTL'
_computing_publication_material 'Bruker SHELXTL'
_computing_structure_refinement 'Bruker SHELXTL'
_computing_structure_solution 'Bruker SHELXTL'
_diffrn_ambient_temperature 298(2)
_diffrn_measured_fraction_theta_full 0.915
_diffrn_measured_fraction_theta_max 0.915
_diffrn_measurement_device_type 'CCD area detector'
_diffrn_measurement_method 'phi and omega scans'
_diffrn_radiation_monochromator graphite
_diffrn_radiation_source 'fine-focus sealed tube'
_diffrn_radiation_type MoK\a
_diffrn_radiation_wavelength 0.71073
_diffrn_reflns_av_R_equivalents 0.0581
_diffrn_reflns_av_sigmaI/netI 0.0699
_diffrn_reflns_limit_h_max 14
_diffrn_reflns_limit_h_min -8
_diffrn_reflns_limit_k_max 13
_diffrn_reflns_limit_k_min -14
_diffrn_reflns_limit_l_max 14
_diffrn_reflns_limit_l_min -13
_diffrn_reflns_number 6880
_diffrn_reflns_theta_full 28.32
_diffrn_reflns_theta_max 28.32
_diffrn_reflns_theta_min 1.99
_exptl_absorpt_coefficient_mu 1.426
_exptl_absorpt_correction_type none
_exptl_crystal_colour orange
_exptl_crystal_density_diffrn 1.730
_exptl_crystal_density_method 'not measured'
_exptl_crystal_description block
_exptl_crystal_F_000 560
_exptl_crystal_size_max 0.25
_exptl_crystal_size_mid 0.20
_exptl_crystal_size_min 0.20
_refine_diff_density_max 0.589
_refine_diff_density_min -1.370
_refine_diff_density_rms 0.196
_refine_ls_extinction_method none
_refine_ls_goodness_of_fit_ref 1.009
_refine_ls_hydrogen_treatment constr
_refine_ls_matrix_type full
_refine_ls_number_parameters 244
_refine_ls_number_reflns 4870
_refine_ls_number_restraints 0
_refine_ls_restrained_S_all 1.009
_refine_ls_R_factor_all 0.0756
_refine_ls_R_factor_gt 0.0421
_refine_ls_shift/su_max 0.001
_refine_ls_shift/su_mean 0.000
_refine_ls_structure_factor_coef Fsqd
_refine_ls_weighting_details 'calc w=1/[\s^2^(Fo^2^)+(0.0763P)^2^+0.0000P] where P=(Fo^2^+2Fc^2^)/3'
_refine_ls_weighting_scheme calc
_refine_ls_wR_factor_gt 0.1117
_refine_ls_wR_factor_ref 0.1393
_reflns_number_gt 3304
_reflns_number_total 4870
_reflns_threshold_expression >2sigma(I)
_cod_data_source_file ic060005isup1.cif
_cod_data_source_block 1
_cod_depositor_comments
;
The following automatic conversions were performed:

'_symmetry_cell_setting' value 'Triclinic' changed to 'triclinic'
according to /home/saulius/struct/CIF-dictionaries/cif_core.dic
dictionary named 'cif_core.dic' version 2.4.2 from 2011-04-26.

Automatic conversion script
Id: cif_fix_values 1891 2012-01-12 08:04:46Z andrius 
;
_cod_original_sg_symbol_H-M P-1
_cod_database_code 4332139

loop_
_symmetry_equiv_pos_as_xyz
'x, y, z'
'-x, -y, -z'

loop_
_atom_site_label
_atom_site_type_symbol
_atom_site_fract_x
_atom_site_fract_y
_atom_site_fract_z
_atom_site_U_iso_or_equiv
_atom_site_adp_type
_atom_site_occupancy
_atom_site_symmetry_multiplicity
_atom_site_calc_flag
_atom_site_refinement_flags
Pd Pd 0.86402(4) 0.67472(4) 0.50607(3) 0.03426(14) Uani 1 1 d .
Cl1 Cl 0.69959(16) 0.71196(14) 0.71670(12) 0.0476(3) Uani 1 1 d .
Cl2 Cl 0.99959(14) 0.77807(14) 0.54927(13) 0.0461(3) Uani 1 1 d .
S1 S 0.33105(16) 0.91901(15) 0.49240(13) 0.0484(4) Uani 1 1 d .
S2 S 0.74391(14) 0.56444(12) 0.45451(12) 0.0394(3) Uani 1 1 d .
S3 S 1.02228(14) 0.64107(13) 0.29833(11) 0.0379(3) Uani 1 1 d .
O1 O 0.5527(4) 0.9130(4) 0.1152(4) 0.0515(10) Uani 1 1 d .
O2 O 0.7932(4) 0.8313(5) 0.0746(4) 0.0605(12) Uani 1 1 d .
C1 C 0.6829(6) 0.9054(6) 0.0205(6) 0.0554(16) Uani 1 1 d .
H1A H 0.6833 0.9960 -0.0027 0.067 Uiso 1 1 calc R
H1B H 0.6976 0.8591 -0.0573 0.067 Uiso 1 1 calc R
C2 C 0.5203(5) 0.7971(5) 0.1407(5) 0.0350(11) Uani 1 1 d .
C3 C 0.5993(6) 0.6788(6) 0.0640(5) 0.0451(13) Uani 1 1 d .
H3A H 0.6795 0.6744 -0.0089 0.054 Uiso 1 1 calc R
C4 C 0.5590(7) 0.5697(6) 0.0960(6) 0.0576(16) Uani 1 1 d .
H4A H 0.6133 0.4902 0.0454 0.069 Uiso 1 1 calc R
C5 C 0.4397(7) 0.5747(6) 0.2017(6) 0.0566(16) Uani 1 1 d .
H5A H 0.4126 0.4995 0.2221 0.068 Uiso 1 1 calc R
C6 C 0.3605(6) 0.6920(6) 0.2772(5) 0.0477(13) Uani 1 1 d .
H6A H 0.2794 0.6958 0.3489 0.057 Uiso 1 1 calc R
C7 C 0.4001(5) 0.8052(5) 0.2475(5) 0.0375(11) Uani 1 1 d .
C8 C 0.3132(6) 0.9312(5) 0.3325(5) 0.0493(14) Uani 1 1 d .
H8A H 0.2115 0.9557 0.3436 0.059 Uiso 1 1 calc R
H8B H 0.3414 1.0050 0.2870 0.059 Uiso 1 1 calc R
C9 C 0.5244(6) 0.8237(5) 0.4593(5) 0.0454(13) Uani 1 1 d .
H9A H 0.5769 0.8327 0.3683 0.054 Uiso 1 1 calc R
H9B H 0.5589 0.8605 0.5123 0.054 Uiso 1 1 calc R
C10 C 0.5531(6) 0.6748(5) 0.4893(5) 0.0444(12) Uani 1 1 d .
H10A H 0.5127 0.6412 0.4394 0.053 Uiso 1 1 calc R
H10B H 0.5016 0.6677 0.5809 0.053 Uiso 1 1 calc R
C11 C 0.8068(6) 0.5678(6) 0.2761(5) 0.0474(13) Uani 1 1 d .
H11A H 0.7856 0.5011 0.2420 0.057 Uiso 1 1 calc R
H11B H 0.7559 0.6571 0.2475 0.057 Uiso 1 1 calc R
C12 C 0.9678(6) 0.5361(5) 0.2244(5) 0.0428(12) Uani 1 1 d .
H12A H 0.9972 0.5490 0.1309 0.051 Uiso 1 1 calc R
H12B H 1.0184 0.4410 0.2398 0.051 Uiso 1 1 calc R
C13 C 0.9562(6) 0.8110(5) 0.2294(5) 0.0406(12) Uani 1 1 d .
H13A H 0.8511 0.8447 0.2556 0.049 Uiso 1 1 calc R
H13B H 0.9817 0.8732 0.2651 0.049 Uiso 1 1 calc R
C14 C 1.0183(6) 0.8103(5) 0.0825(5) 0.0361(11) Uani 1 1 d .
C15 C 1.1615(6) 0.7987(5) 0.0199(6) 0.0475(13) Uani 1 1 d .
H15A H 1.2205 0.7892 0.0691 0.057 Uiso 1 1 calc R
C16 C 1.2173(7) 0.8012(6) -0.1151(6) 0.0584(16) Uani 1 1 d .
H16A H 1.3130 0.7937 -0.1567 0.070 Uiso 1 1 calc R
C17 C 1.1295(8) 0.8148(6) -0.1855(6) 0.0618(18) Uani 1 1 d .
H17A H 1.1666 0.8169 -0.2759 0.074 Uiso 1 1 calc R
C18 C 0.9885(7) 0.8256(6) -0.1274(5) 0.0529(15) Uani 1 1 d .
H18A H 0.9309 0.8343 -0.1778 0.064 Uiso 1 1 calc R
C19 C 0.9323(6) 0.8235(5) 0.0076(5) 0.0428(12) Uani 1 1 d .

loop_
_atom_site_aniso_label
_atom_site_aniso_U_11
_atom_site_aniso_U_22
_atom_site_aniso_U_33
_atom_site_aniso_U_23
_atom_site_aniso_U_13
_atom_site_aniso_U_12
Pd 0.0370(2) 0.0389(2) 0.0254(2) 0.00366(14) -0.01327(15) -0.01098(16)
Cl1 0.0561(8) 0.0542(8) 0.0286(6) 0.0035(5) -0.0084(6) -0.0224(7)
Cl2 0.0399(7) 0.0553(8) 0.0432(7) -0.0099(6) -0.0138(6) -0.0148(6)
S1 0.0414(7) 0.0515(8) 0.0398(7) -0.0097(6) -0.0081(6) -0.0063(6)
S2 0.0443(7) 0.0370(7) 0.0389(7) 0.0075(5) -0.0192(6) -0.0145(6)
S3 0.0381(7) 0.0431(7) 0.0295(6) 0.0024(5) -0.0128(5) -0.0112(6)
O1 0.051(2) 0.048(2) 0.054(2) 0.0102(18) -0.0140(19) -0.0227(19)
O2 0.054(2) 0.100(3) 0.040(2) 0.033(2) -0.0225(19) -0.044(2)
C1 0.052(4) 0.068(4) 0.055(4) 0.027(3) -0.024(3) -0.033(3)
C2 0.036(3) 0.039(3) 0.036(2) 0.006(2) -0.020(2) -0.015(2)
C3 0.047(3) 0.058(3) 0.029(2) 0.000(2) -0.010(2) -0.020(3)
C4 0.073(4) 0.053(4) 0.053(4) -0.013(3) -0.032(3) -0.015(3)
C5 0.073(4) 0.057(4) 0.061(4) 0.009(3) -0.034(4) -0.039(3)
C6 0.045(3) 0.063(4) 0.042(3) 0.005(3) -0.017(3) -0.026(3)
C7 0.039(3) 0.041(3) 0.031(2) 0.004(2) -0.015(2) -0.011(2)
C8 0.040(3) 0.052(3) 0.039(3) -0.002(2) -0.014(2) 0.001(3)
C9 0.042(3) 0.047(3) 0.049(3) 0.001(2) -0.020(3) -0.014(2)
C10 0.036(3) 0.050(3) 0.047(3) 0.007(2) -0.013(2) -0.018(2)
C11 0.057(4) 0.050(3) 0.042(3) 0.001(2) -0.023(3) -0.021(3)
C12 0.053(3) 0.038(3) 0.034(3) -0.002(2) -0.017(2) -0.011(2)
C13 0.044(3) 0.040(3) 0.031(2) 0.002(2) -0.013(2) -0.009(2)
C14 0.043(3) 0.034(3) 0.030(2) 0.0064(19) -0.009(2) -0.018(2)
C15 0.043(3) 0.046(3) 0.049(3) 0.004(2) -0.016(3) -0.013(3)
C16 0.046(3) 0.064(4) 0.049(4) 0.004(3) 0.002(3) -0.021(3)
C17 0.077(5) 0.059(4) 0.031(3) 0.003(3) -0.001(3) -0.021(3)
C18 0.070(4) 0.064(4) 0.031(3) 0.009(2) -0.018(3) -0.033(3)
C19 0.051(3) 0.049(3) 0.031(3) 0.010(2) -0.013(2) -0.024(3)

loop_
_atom_type_symbol
_atom_type_description
_atom_type_scat_dispersion_real
_atom_type_scat_dispersion_imag
_atom_type_scat_source
C C 0.0033 0.0016 'International Tables Vol C Tables 4.2.6.8 and 6.1.1.4'
H H 0.0000 0.0000 'International Tables Vol C Tables 4.2.6.8 and 6.1.1.4'
O O 0.0106 0.0060 'International Tables Vol C Tables 4.2.6.8 and 6.1.1.4'
S S 0.1246 0.1234 'International Tables Vol C Tables 4.2.6.8 and 6.1.1.4'
Cl Cl 0.1484 0.1585 'International Tables Vol C Tables 4.2.6.8 and 6.1.1.4'
Pd Pd -0.9988 1.0072 'International Tables Vol C Tables 4.2.6.8 and 6.1.1.4'

loop_
_geom_angle_atom_site_label_1
_geom_angle_atom_site_label_2
_geom_angle_atom_site_label_3
_geom_angle
S2 Pd S3 89.93(5)
S2 Pd Cl2 176.40(5)
S3 Pd Cl2 87.04(5)
S2 Pd Cl1 89.82(5)
S3 Pd Cl1 179.01(5)
Cl2 Pd Cl1 93.25(5)
C8 S1 C9 102.9(2)
C10 S2 C11 99.8(3)
C10 S2 Pd 110.04(19)
C11 S2 Pd 102.56(19)
C12 S3 C13 104.5(2)
C12 S3 Pd 103.27(18)
C13 S3 Pd 101.42(16)
C2 O1 C1 118.4(4)
C19 O2 C1 118.8(4)
O1 C1 O2 106.5(4)
C7 C2 O1 115.8(4)
C7 C2 C3 120.4(5)
O1 C2 C3 123.8(5)
C4 C3 C2 119.8(5)
C3 C4 C5 121.1(5)
C4 C5 C6 119.3(6)
C5 C6 C7 120.9(5)
C2 C7 C6 118.5(5)
C2 C7 C8 121.7(5)
C6 C7 C8 119.9(5)
C7 C8 S1 116.0(4)
C10 C9 S1 110.3(4)
C9 C10 S2 115.4(4)
C12 C11 S2 110.0(4)
C11 C12 S3 113.3(4)
C14 C13 S3 112.8(3)
C19 C14 C15 118.8(5)
C19 C14 C13 120.3(5)
C15 C14 C13 120.8(5)
C16 C15 C14 120.7(6)
C17 C16 C15 118.8(6)
C16 C17 C18 122.1(5)
C17 C18 C19 119.1(6)
O2 C19 C14 116.2(4)
O2 C19 C18 123.4(5)
C14 C19 C18 120.4(5)

loop_
_geom_bond_atom_site_label_1
_geom_bond_atom_site_label_2
_geom_bond_distance
Pd S2 2.2703(14)
Pd S3 2.2738(13)
Pd Cl2 2.3112(14)
Pd Cl1 2.3191(13)
S1 C8 1.811(5)
S1 C9 1.819(5)
S2 C10 1.826(5)
S2 C11 1.831(5)
S3 C12 1.814(5)
S3 C13 1.842(5)
O1 C2 1.379(6)
O1 C1 1.384(7)
O2 C19 1.372(6)
O2 C1 1.413(6)
C2 C7 1.377(7)
C2 C3 1.391(7)
C3 C4 1.357(8)
C4 C5 1.370(9)
C5 C6 1.376(8)
C6 C7 1.394(8)
C7 C8 1.500(7)
C9 C10 1.512(7)
C11 C12 1.506(8)
C13 C14 1.509(6)
C14 C19 1.386(7)
C14 C15 1.392(8)
C15 C16 1.388(8)
C16 C17 1.362(9)
C17 C18 1.368(9)
C18 C19 1.389(7)
